data_7112912
loop_
_publ_author_name
'Thomas, Christine M.'
'Napoline, J. Wesley'
'Rowe, Gerard T.'
'Foxman, Bruce M.'

_publ_section_title
;
 Oxidative addition across Zr/Co multiple bonds in early/late
 heterobimetallic complexes.
;
_journal_issue 31
_journal_name_full 'Chemical communications (Cambridge, England)'
_journal_page_first 5790
_journal_page_last 5792
_journal_paper_doi 10.1039/c0cc01272f
_journal_volume 46
_journal_year 2010
_chemical_formula_moiety 'C45 H74 Co1 I1 N3 P3 Zr1'
_chemical_formula_sum 'C45 H74 Co I N3 P3 Zr'
_chemical_formula_weight 1027.08
_space_group_IT_number 14
_symmetry_cell_setting monoclinic
_symmetry_space_group_name_Hall '-P 2yn'
_symmetry_space_group_name_H-M 'P 1 21/n 1'
_atom_sites_solution_hydrogens geom
_atom_sites_solution_primary direct
_audit_creation_date 10-01-26
_audit_creation_method CRYSTALS_ver_14.01
_cell_angle_alpha 90
_cell_angle_beta 106.141(4)
_cell_angle_gamma 90
_cell_formula_units_Z 4
_cell_length_a 12.6346(10)
_cell_length_b 29.449(2)
_cell_length_c 13.3675(10)
_cell_measurement_reflns_used 9455
_cell_measurement_temperature 120
_cell_measurement_theta_max 30
_cell_measurement_theta_min 3
_cell_volume 4777.7(6)
_computing_cell_refinement 'Apex2 (Bruker AXS, 2006)'
_computing_data_collection 'Apex2 (Bruker AXS, 2006)'
_computing_data_reduction 'Apex2 (Bruker AXS, 2006)'
_computing_molecular_graphics 'CAMERON (Watkin et al., 1996)'
_computing_publication_material 'CRYSTALS (Betteridge et al., 2003)'
_computing_structure_refinement 'CRYSTALS (Betteridge et al., 2003)'
_computing_structure_solution 'SIR92 (Altomare et al., 1994)'
_diffrn_ambient_temperature 120
_diffrn_measured_fraction_theta_full 0.996
_diffrn_measured_fraction_theta_max 0.996
_diffrn_measurement_device Area
_diffrn_measurement_device_type 'Bruker Kappa Apex2'
_diffrn_measurement_method '\f & \w scans'
_diffrn_radiation_monochromator graphite
_diffrn_radiation_type 'Mo K\a'
_diffrn_radiation_wavelength 0.71073
_diffrn_reflns_av_R_equivalents 0.035
_diffrn_reflns_limit_h_max 15
_diffrn_reflns_limit_h_min -17
_diffrn_reflns_limit_k_max 40
_diffrn_reflns_limit_k_min -41
_diffrn_reflns_limit_l_max 18
_diffrn_reflns_limit_l_min -18
_diffrn_reflns_number 81515
_diffrn_reflns_theta_full 30.007
_diffrn_reflns_theta_max 30.007
_diffrn_reflns_theta_min 2.669
_diffrn_standards_number 0
_exptl_absorpt_coefficient_mu 1.345
_exptl_absorpt_correction_T_max 0.92
_exptl_absorpt_correction_T_min 0.81
_exptl_absorpt_correction_type numerical
_exptl_absorpt_process_details
;
Analytical Absorption (De Meulenaer & Tompa, 1965)
;
_exptl_crystal_colour yellow-green
_exptl_crystal_density_diffrn 1.428
_exptl_crystal_density_method 'not measured'
_exptl_crystal_description 'acicular fragment'
_exptl_crystal_F_000 2120
_exptl_crystal_size_max 0.631
_exptl_crystal_size_mid 0.156
_exptl_crystal_size_min 0.064
_refine_diff_density_max 1.40
_refine_diff_density_min -0.66
_refine_ls_extinction_method None
_refine_ls_goodness_of_fit_ref 1.0000
_refine_ls_hydrogen_treatment none
_refine_ls_matrix_type full
_refine_ls_number_parameters 495
_refine_ls_number_reflns 13879
_refine_ls_number_restraints 4
_refine_ls_R_factor_all 0.0417
_refine_ls_R_factor_gt 0.0322
_refine_ls_shift/su_max 0.0020412
_refine_ls_shift/su_mean 4.0074372
_refine_ls_structure_factor_coef Fsqd
_refine_ls_weighting_details
;
Method= Modified Sheldrick
w=1/[\s^2^(F^2^) + ( 0.01P)^2^ +16.15P]
,where P=(max(Fo^2^,0) + 2Fc^2^)/3
;
_refine_ls_weighting_scheme calc
_refine_ls_wR_factor_all 0.0859
_refine_ls_wR_factor_gt 0.0819
_refine_ls_wR_factor_ref 0.0859
_reflns_limit_h_max 17
_reflns_limit_h_min -17
_reflns_limit_k_max 41
_reflns_limit_k_min 0
_reflns_limit_l_max 18
_reflns_limit_l_min 0
_reflns_number_gt 11309
_reflns_number_total 13879
_reflns_threshold_expression I>2.0\s(I)
_oxford_diffrn_Wilson_B_factor 1.36
_oxford_diffrn_Wilson_scale 134.48
_oxford_refine_ls_r_factor_ref 0.0417
_oxford_refine_ls_scale 0.067419(6)
_oxford_reflns_number_all 13879
_oxford_reflns_threshold_expression_ref I>-10.0\s(I)
_oxford_structure_analysis_title 'cmt34_0m in P2(1)/n'
_cod_data_source_file c0cc01272f.txt
_cod_data_source_block 6
_cod_depositor_comments
;
The following automatic conversions were performed:

'_symmetry_cell_setting' value 'Monoclinic' changed to 'monoclinic'
according to
/usr/data/users/saulius/automatic-downloads/retrospective/RSC/lib/dictionaries/cif_core.dic
dictionary named 'cif_core.dic' version 2.4.2 from 2011-04-26.

Automatic conversion script
Id: cif_fix_values 2281 2013-09-26 08:29:07Z andrius 

The following automatic conversions were performed:

data name '_diffrn_measurement_device-type' was replaced with
'_diffrn_measurement_device_type' as specified in the replacement
file 'data/replacement-values/replacement_tags.lst'.

Automatic conversion script
Id: cif_correct_tags 9268 2022-04-12 08:56:07Z antanas 
;
_cod_original_sg_symbol_H-M 'P 1 21/n 1 '
_cod_original_formula_sum 'C45 H74 Co1 I1 N3 P3 Zr1'
_cod_database_code 7112912

loop_
_symmetry_equiv_pos_as_xyz
x,y,z
-x,-y,-z
-x+1/2,y+1/2,-z+1/2
x+1/2,-y+1/2,z+1/2

loop_
_atom_site_label
_atom_site_type_symbol
_atom_site_fract_x
_atom_site_fract_y
_atom_site_fract_z
_atom_site_U_iso_or_equiv
_atom_site_occupancy
_atom_site_adp_type
_atom_site_refinement_flags_posn
I1 I 0.467845(16) 0.683020(8) 0.332795(16) 0.0282 1.0000 Uani .
Zr1 Zr 0.795053(19) 0.648584(8) 0.195326(18) 0.0132 1.0000 Uani .
Co1 Co 0.63220(3) 0.654455(12) 0.27311(3) 0.0162 1.0000 Uani .
P1 P 0.60552(5) 0.59374(2) 0.15725(5) 0.0151 1.0000 Uani .
P2 P 0.78969(6) 0.64356(2) 0.40694(5) 0.0168 1.0000 Uani .
P3 P 0.93836(6) 0.67091(2) 0.08759(5) 0.0170 1.0000 Uani .
N1 N 0.70512(17) 0.59683(8) 0.09532(17) 0.0156 1.0000 Uani .
N2 N 0.89008(17) 0.63291(8) 0.35027(17) 0.0165 1.0000 Uani .
N3 N 0.87344(18) 0.70480(8) 0.15074(17) 0.0169 1.0000 Uani .
C1 C 0.6184(2) 0.53679(9) 0.2187(2) 0.0199 1.0000 Uani .
C2 C 0.5551(3) 0.53144(11) 0.3016(2) 0.0288 1.0000 Uani .
C3 C 0.5976(3) 0.49658(10) 0.1429(3) 0.0253 1.0000 Uani .
C4 C 0.4677(2) 0.59609(10) 0.0604(2) 0.0194 1.0000 Uani .
C5 C 0.4318(2) 0.64468(10) 0.0295(2) 0.0232 1.0000 Uani .
C6 C 0.3776(2) 0.57356(11) 0.0991(3) 0.0293 1.0000 Uani .
C7 C 0.7216(2) 0.57179(9) 0.0093(2) 0.0164 1.0000 Uani .
C8 C 0.8049(2) 0.53832(9) 0.0270(2) 0.0182 1.0000 Uani .
C9 C 0.8237(2) 0.51445(10) -0.0562(2) 0.0212 1.0000 Uani .
C10 C 0.7632(2) 0.52242(10) -0.1589(2) 0.0213 1.0000 Uani .
C11 C 0.6853(2) 0.55646(10) -0.1756(2) 0.0203 1.0000 Uani .
C12 C 0.6645(2) 0.58208(9) -0.0947(2) 0.0180 1.0000 Uani .
C13 C 0.8752(2) 0.52774(10) 0.1341(2) 0.0233 1.0000 Uani .
C14 C 0.7819(3) 0.49476(11) -0.2471(2) 0.0284 1.0000 Uani .
C15 C 0.5847(2) 0.62095(10) -0.1247(2) 0.0238 1.0000 Uani .
C16 C 0.8337(3) 0.69211(11) 0.4964(2) 0.0268 1.0000 Uani .
C17 C 0.8158(3) 0.73660(11) 0.4337(3) 0.0312 1.0000 Uani .
C18 C 0.7779(3) 0.69567(13) 0.5830(3) 0.0366 1.0000 Uani .
C19 C 0.7791(2) 0.59496(10) 0.4928(2) 0.0219 1.0000 Uani .
C20 C 0.6752(3) 0.59505(13) 0.5306(2) 0.0309 1.0000 Uani .
C21 C 0.8823(3) 0.58777(11) 0.5846(2) 0.0259 1.0000 Uani .
C22 C 1.0037(2) 0.62049(10) 0.3944(2) 0.0179 1.0000 Uani .
C23 C 1.0335(2) 0.57429(10) 0.4080(2) 0.0187 1.0000 Uani .
C24 C 1.1448(2) 0.56251(10) 0.4419(2) 0.0220 1.0000 Uani .
C25 C 1.2282(2) 0.59480(11) 0.4612(2) 0.0251 1.0000 Uani .
C26 C 1.1975(2) 0.63987(11) 0.4475(2) 0.0243 1.0000 Uani .
C27 C 1.0875(2) 0.65367(10) 0.4154(2) 0.0200 1.0000 Uani .
C28 C 0.9501(2) 0.53645(10) 0.3870(2) 0.0214 1.0000 Uani .
C29 C 1.3482(3) 0.58092(13) 0.4943(3) 0.0358 1.0000 Uani .
C30 C 1.0644(2) 0.70381(10) 0.4034(2) 0.0239 1.0000 Uani .
C31 C 1.0910(2) 0.67002(10) 0.1449(2) 0.0220 1.0000 Uani .
C32 C 1.1283(3) 0.62136(11) 0.1719(3) 0.0282 1.0000 Uani .
C33 C 1.1611(2) 0.69208(12) 0.0817(3) 0.0311 1.0000 Uani .
C34 C 0.9153(2) 0.68866(11) -0.0496(2) 0.0231 1.0000 Uani .
C35 C 0.9320(3) 0.64749(14) -0.1132(3) 0.0373 1.0000 Uani .
C36 C 0.8018(3) 0.70962(13) -0.0924(3) 0.0322 1.0000 Uani .
C37 C 0.8372(2) 0.74955(9) 0.1613(2) 0.0169 1.0000 Uani .
C38 C 0.7297(2) 0.75119(9) 0.1740(2) 0.0185 1.0000 Uani D
C39 C 0.6886(2) 0.79269(10) 0.1973(2) 0.0216 1.0000 Uani .
C40 C 0.7505(2) 0.83242(10) 0.2058(2) 0.0231 1.0000 Uani .
C41 C 0.8543(2) 0.82961(10) 0.1889(2) 0.0221 1.0000 Uani .
C42 C 0.8989(2) 0.78926(10) 0.1657(2) 0.0194 1.0000 Uani .
C43 C 0.6646(2) 0.70919(10) 0.1598(2) 0.0199 1.0000 Uani D
C44 C 0.7044(3) 0.87723(11) 0.2291(3) 0.0316 1.0000 Uani .
C45 C 1.0112(2) 0.78811(10) 0.1483(2) 0.0247 1.0000 Uani .
H11 H 0.6958 0.5352 0.2584 0.0245 1.0000 Uiso .
H21 H 0.5555 0.5605 0.3362 0.0425 1.0000 Uiso .
H22 H 0.5904 0.5095 0.3527 0.0429 1.0000 Uiso .
H23 H 0.4798 0.5230 0.2702 0.0429 1.0000 Uiso .
H31 H 0.6213 0.4685 0.1802 0.0384 1.0000 Uiso .
H32 H 0.5217 0.4943 0.1066 0.0373 1.0000 Uiso .
H33 H 0.6377 0.5003 0.0924 0.0383 1.0000 Uiso .
H41 H 0.4731 0.5793 -0.0011 0.0228 1.0000 Uiso .
H51 H 0.3685 0.6453 -0.0273 0.0344 1.0000 Uiso .
H52 H 0.4132 0.6596 0.0869 0.0342 1.0000 Uiso .
H53 H 0.4866 0.6620 0.0104 0.0341 1.0000 Uiso .
H61 H 0.3857 0.5406 0.1052 0.0426 1.0000 Uiso .
H62 H 0.3069 0.5791 0.0513 0.0431 1.0000 Uiso .
H63 H 0.3750 0.5856 0.1626 0.0443 1.0000 Uiso .
H91 H 0.8788 0.4922 -0.0418 0.0253 1.0000 Uiso .
H111 H 0.6436 0.5626 -0.2440 0.0242 1.0000 Uiso .
H131 H 0.9096 0.5545 0.1679 0.0343 1.0000 Uiso .
H132 H 0.8308 0.5148 0.1744 0.0350 1.0000 Uiso .
H133 H 0.9290 0.5063 0.1310 0.0354 1.0000 Uiso .
H141 H 0.7561 0.4646 -0.2451 0.0427 1.0000 Uiso .
H142 H 0.7427 0.5076 -0.3113 0.0420 1.0000 Uiso .
H143 H 0.8580 0.4943 -0.2436 0.0421 1.0000 Uiso .
H151 H 0.5983 0.6432 -0.0712 0.0342 1.0000 Uiso .
H152 H 0.5936 0.6353 -0.1853 0.0351 1.0000 Uiso .
H153 H 0.5097 0.6105 -0.1384 0.0350 1.0000 Uiso .
H161 H 0.9144 0.6893 0.5339 0.0325 1.0000 Uiso .
H171 H 0.7402 0.7434 0.4082 0.0458 1.0000 Uiso .
H172 H 0.8448 0.7350 0.3753 0.0460 1.0000 Uiso .
H173 H 0.8503 0.7608 0.4770 0.0467 1.0000 Uiso .
H181 H 0.7995 0.6704 0.6330 0.0528 1.0000 Uiso .
H182 H 0.6971 0.6969 0.5536 0.0526 1.0000 Uiso .
H183 H 0.8021 0.7246 0.6203 0.0529 1.0000 Uiso .
H191 H 0.7715 0.5686 0.4467 0.0257 1.0000 Uiso .
H201 H 0.6154 0.6089 0.4804 0.0452 1.0000 Uiso .
H202 H 0.6544 0.5644 0.5441 0.0460 1.0000 Uiso .
H203 H 0.6880 0.6137 0.5911 0.0464 1.0000 Uiso .
H211 H 0.8846 0.6097 0.6368 0.0392 1.0000 Uiso .
H212 H 0.8781 0.5583 0.6149 0.0388 1.0000 Uiso .
H213 H 0.9500 0.5893 0.5644 0.0387 1.0000 Uiso .
H241 H 1.1617 0.5315 0.4500 0.0272 1.0000 Uiso .
H261 H 1.2523 0.6620 0.4608 0.0288 1.0000 Uiso .
H281 H 0.9345 0.5270 0.4510 0.0318 1.0000 Uiso .
H282 H 0.9763 0.5110 0.3556 0.0323 1.0000 Uiso .
H283 H 0.8822 0.5452 0.3392 0.0314 1.0000 Uiso .
H291 H 1.3918 0.6044 0.4787 0.0543 1.0000 Uiso .
H292 H 1.3597 0.5543 0.4613 0.0549 1.0000 Uiso .
H293 H 1.3696 0.5760 0.5653 0.0548 1.0000 Uiso .
H301 H 1.0477 0.7156 0.4642 0.0354 1.0000 Uiso .
H302 H 1.0033 0.7100 0.3438 0.0359 1.0000 Uiso .
H303 H 1.1275 0.7188 0.3944 0.0359 1.0000 Uiso .
H311 H 1.1034 0.6863 0.2117 0.0277 1.0000 Uiso .
H321 H 1.0926 0.6083 0.2195 0.0421 1.0000 Uiso .
H322 H 1.2054 0.6204 0.2064 0.0415 1.0000 Uiso .
H323 H 1.1127 0.6031 0.1086 0.0419 1.0000 Uiso .
H331 H 1.2361 0.6931 0.1242 0.0450 1.0000 Uiso .
H332 H 1.1358 0.7221 0.0621 0.0458 1.0000 Uiso .
H333 H 1.1549 0.6743 0.0200 0.0462 1.0000 Uiso .
H341 H 0.9713 0.7106 -0.0519 0.0268 1.0000 Uiso .
H351 H 0.8755 0.6263 -0.1169 0.0547 1.0000 Uiso .
H352 H 0.9999 0.6334 -0.0830 0.0542 1.0000 Uiso .
H353 H 0.9313 0.6577 -0.1799 0.0551 1.0000 Uiso .
H361 H 0.7980 0.7363 -0.0522 0.0476 1.0000 Uiso .
H362 H 0.7902 0.7188 -0.1645 0.0480 1.0000 Uiso .
H363 H 0.7444 0.6884 -0.0886 0.0468 1.0000 Uiso .
H391 H 0.6163 0.7937 0.2058 0.0262 1.0000 Uiso .
H411 H 0.8962 0.8563 0.1925 0.0262 1.0000 Uiso .
H431 H 0.600(2) 0.7152(5) 0.168(3) 0.024(9) 1.0000 Uiso D
H432 H 0.657(3) 0.6984(9) 0.093(3) 0.037(11) 1.0000 Uiso D
H441 H 0.7595 0.8949 0.2751 0.0476 1.0000 Uiso .
H442 H 0.6444 0.8731 0.2578 0.0479 1.0000 Uiso .
H443 H 0.6793 0.8936 0.1666 0.0477 1.0000 Uiso .
H451 H 1.0395 0.8185 0.1515 0.0376 1.0000 Uiso .
H452 H 1.0064 0.7750 0.0820 0.0366 1.0000 Uiso .
H453 H 1.0591 0.7701 0.2024 0.0364 1.0000 Uiso .

loop_
_atom_site_aniso_label
_atom_site_aniso_U_11
_atom_site_aniso_U_22
_atom_site_aniso_U_33
_atom_site_aniso_U_23
_atom_site_aniso_U_13
_atom_site_aniso_U_12
I1 0.02264(9) 0.03612(11) 0.03039(10) -0.00433(8) 0.01485(7) 0.00543(8)
Zr1 0.01196(10) 0.01420(11) 0.01374(11) -0.00035(9) 0.00426(8) -0.00053(8)
Co1 0.01466(15) 0.01663(17) 0.01886(17) -0.00229(13) 0.00747(13) -0.00012(13)
P1 0.0133(3) 0.0154(3) 0.0172(3) -0.0013(2) 0.0050(2) -0.0011(2)
P2 0.0187(3) 0.0184(3) 0.0146(3) -0.0017(2) 0.0066(2) -0.0018(2)
P3 0.0155(3) 0.0185(3) 0.0189(3) 0.0012(2) 0.0078(2) 0.0000(2)
N1 0.0137(9) 0.0182(10) 0.0155(10) -0.0026(8) 0.0050(8) -0.0008(8)
N2 0.013(1) 0.0215(11) 0.0143(10) 0.0005(8) 0.0032(8) -0.0015(8)
N3 0.0151(10) 0.0174(11) 0.0186(10) 0.0008(8) 0.0053(8) -0.0005(8)
C1 0.0198(12) 0.0178(12) 0.0221(13) 0.0005(10) 0.0057(10) -0.0021(10)
C2 0.0332(16) 0.0281(16) 0.0268(15) 0.0026(12) 0.0114(12) -0.0067(12)
C3 0.0265(14) 0.0172(13) 0.0327(16) -0.0019(11) 0.0089(12) -0.0018(11)
C4 0.0134(11) 0.0211(13) 0.0235(13) -0.0020(10) 0.0049(10) -0.0010(9)
C5 0.0174(12) 0.0241(14) 0.0264(14) -0.0026(11) 0.0033(10) 0.0030(10)
C6 0.0170(13) 0.0314(16) 0.0399(18) 0.0003(13) 0.0087(12) -0.0035(11)
C7 0.0157(11) 0.0176(12) 0.0168(11) -0.0019(9) 0.0063(9) -0.0026(9)
C8 0.0159(11) 0.0206(13) 0.0186(12) -0.0005(10) 0.0056(9) -0.0001(10)
C9 0.0206(12) 0.0213(13) 0.0236(13) -0.0024(11) 0.0095(10) 0.0012(10)
C10 0.0251(13) 0.0215(13) 0.0205(13) -0.0037(10) 0.0115(11) -0.0053(11)
C11 0.0220(13) 0.0231(13) 0.0158(12) 0.0003(10) 0.0054(10) -0.0045(10)
C12 0.0158(11) 0.0193(12) 0.0189(12) 0.0017(10) 0.0049(9) -0.0021(9)
C13 0.0195(12) 0.0275(15) 0.0217(13) -0.0012(11) 0.0037(10) 0.0069(11)
C14 0.0387(17) 0.0272(15) 0.0239(14) -0.0050(12) 0.0163(13) 0.0012(13)
C15 0.0245(14) 0.0252(14) 0.0216(13) 0.0052(11) 0.0062(11) 0.0052(11)
C16 0.0380(17) 0.0234(14) 0.0194(13) -0.0034(11) 0.0086(12) -0.0050(12)
C17 0.048(2) 0.0224(15) 0.0261(15) -0.0059(12) 0.0148(14) -0.0055(13)
C18 0.049(2) 0.0335(18) 0.0301(17) -0.0036(14) 0.0165(15) 0.0056(15)
C19 0.0241(13) 0.0256(14) 0.0181(12) 0.0019(10) 0.0095(10) -0.0024(11)
C20 0.0281(15) 0.0444(19) 0.0241(15) 0.0025(13) 0.0136(12) -0.0060(14)
C21 0.0314(15) 0.0288(15) 0.0178(13) 0.0039(11) 0.0075(11) 0.0026(12)
C22 0.0151(11) 0.0259(14) 0.0125(11) 0.0010(10) 0.0036(9) -0.0004(10)
C23 0.0178(12) 0.0252(13) 0.0137(11) -0.0001(10) 0.0053(9) -0.0016(10)
C24 0.0201(13) 0.0277(15) 0.0181(12) 0.0026(11) 0.0050(10) 0.0031(11)
C25 0.0175(12) 0.0368(17) 0.0202(13) 0.0010(12) 0.0042(10) 0.0004(11)
C26 0.0166(12) 0.0352(16) 0.0202(13) -0.0010(11) 0.0035(10) -0.0048(11)
C27 0.0177(12) 0.0264(14) 0.0151(11) -0.0004(10) 0.0034(9) -0.0033(10)
C28 0.0222(13) 0.0203(13) 0.0207(13) 0.0019(10) 0.0041(10) -0.0008(10)
C29 0.0192(14) 0.045(2) 0.0413(19) 0.0007(16) 0.0056(13) 0.0043(13)
C30 0.0214(13) 0.0267(14) 0.0221(13) -0.0020(11) 0.0037(10) -0.0071(11)
C31 0.0154(12) 0.0260(14) 0.0262(14) 0.0013(11) 0.0086(10) 0.0001(10)
C32 0.0244(14) 0.0296(16) 0.0337(16) 0.0053(13) 0.0131(12) 0.0076(12)
C33 0.0183(13) 0.0353(17) 0.0429(18) 0.0082(14) 0.0138(13) 0.0005(12)
C34 0.0229(13) 0.0288(15) 0.0193(13) 0.0014(11) 0.0086(10) -0.0026(11)
C35 0.045(2) 0.044(2) 0.0263(16) -0.0090(15) 0.0157(14) 0.0000(16)
C36 0.0254(15) 0.046(2) 0.0237(15) 0.0089(14) 0.0049(12) 0.0018(14)
C37 0.0180(12) 0.0167(12) 0.0164(11) 0.0014(9) 0.0057(9) 0.0003(9)
C38 0.0184(12) 0.0178(12) 0.0189(12) 0.0018(10) 0.0047(10) 0.0011(10)
C39 0.0213(13) 0.0200(13) 0.0239(13) -0.0002(11) 0.0069(10) 0.0026(10)
C40 0.0274(14) 0.0180(13) 0.0217(13) -0.0007(10) 0.0033(11) 0.0020(11)
C41 0.0247(13) 0.0185(13) 0.0215(13) -0.0001(10) 0.0041(10) -0.0034(10)
C42 0.0192(12) 0.0215(13) 0.0169(12) 0.0020(10) 0.0040(9) -0.0025(10)
C43 0.0109(11) 0.0319(15) 0.0178(12) 0.0018(11) 0.0054(9) 0.0005(10)
C44 0.0360(17) 0.0194(14) 0.0403(18) -0.0032(13) 0.0119(14) 0.0038(12)
C45 0.0228(13) 0.0228(14) 0.0294(15) -0.0010(11) 0.0087(11) -0.0062(11)

loop_
_atom_type_symbol
_atom_type_scat_dispersion_real
_atom_type_scat_dispersion_imag
_atom_type_scat_Cromer_Mann_a1
_atom_type_scat_Cromer_Mann_b1
_atom_type_scat_Cromer_Mann_a2
_atom_type_scat_Cromer_Mann_b2
_atom_type_scat_Cromer_Mann_a3
_atom_type_scat_Cromer_Mann_b3
_atom_type_scat_Cromer_Mann_a4
_atom_type_scat_Cromer_Mann_b4
_atom_type_scat_Cromer_Mann_c
_atom_type_scat_source
C 0.0033 0.0016 2.3100 20.8439 1.0200 10.2075 1.5886 0.5687 0.8650 51.6512 0.2156 'International Tables Vol C 4.2.6.8 and 6.1.1.4'
H 0.0000 0.0000 0.4930 10.5109 0.3229 26.1257 0.1402 3.1424 0.0408 57.7998 0.0030 'International Tables Vol C 4.2.6.8 and 6.1.1.4'
N 0.0061 0.0033 12.2126 0.0057 3.1322 9.8933 2.0125 28.9975 1.1663 0.5826 -11.5290 'International Tables Vol C 4.2.6.8 and 6.1.1.4'
P 0.1023 0.0942 6.4345 1.9067 4.1791 27.1570 1.7800 0.5260 1.4908 68.1645 1.1149 'International Tables Vol C 4.2.6.8 and 6.1.1.4'
Co 0.3494 0.9721 12.2841 4.2791 7.3409 0.2784 4.0034 13.5359 2.3488 71.1692 1.0118 'International Tables Vol C 4.2.6.8 and 6.1.1.4'
Zr -2.9673 0.5597 17.8765 1.2762 10.9480 11.9160 5.4173 0.1176 3.6572 87.6627 2.0693 'International Tables Vol C 4.2.6.8 and 6.1.1.4'
I -0.4742 1.8119 20.1472 4.3470 18.9949 0.3814 7.5138 27.7660 2.2735 66.8776 4.0712 'International Tables Vol C 4.2.6.8 and 6.1.1.4'

loop_
_geom_angle_atom_site_label_1
_geom_angle_atom_site_label_2
_geom_angle_atom_site_label_3
_geom_angle
_geom_angle_publ_flag
Co1 Zr1 P1 51.089(17) yes
Co1 Zr1 P2 49.934(17) yes
P1 Zr1 P2 84.03(2) yes
Co1 Zr1 P3 159.89(2) yes
P1 Zr1 P3 135.14(2) yes
P2 Zr1 P3 138.49(2) yes
Co1 Zr1 N1 87.39(6) yes
P1 Zr1 N1 36.79(6) yes
P2 Zr1 N1 115.39(6) yes
P3 Zr1 N1 99.18(6) yes
Co1 Zr1 N2 85.37(6) yes
P1 Zr1 N2 105.78(6) yes
P2 Zr1 N2 35.80(6) yes
P3 Zr1 N2 106.94(6) yes
N1 Zr1 N2 120.72(9) yes
Co1 Zr1 N3 123.98(6) yes
P1 Zr1 N3 147.79(6) yes
P2 Zr1 N3 117.76(6) yes
P3 Zr1 N3 38.20(6) yes
N1 Zr1 N3 126.61(9) yes
Co1 Zr1 C43 56.01(6) yes
P1 Zr1 C43 83.53(7) yes
P2 Zr1 C43 91.77(7) yes
P3 Zr1 C43 103.95(7) yes
N1 Zr1 C43 101.03(9) yes
N2 Zr1 N3 105.27(9) yes
N2 Zr1 C43 121.73(9) yes
N3 Zr1 C43 73.00(9) yes
I1 Co1 Zr1 164.080(18) yes
I1 Co1 P1 118.61(2) yes
Zr1 Co1 P1 70.21(2) yes
I1 Co1 P2 113.84(2) yes
Zr1 Co1 P2 71.74(2) yes
P1 Co1 P2 110.15(3) yes
I1 Co1 C43 106.24(7) yes
Zr1 Co1 C43 58.29(7) yes
P1 Co1 C43 96.78(8) yes
P2 Co1 C43 109.44(7) yes
Zr1 P1 Co1 58.696(18) yes
Zr1 P1 N1 49.14(8) yes
Co1 P1 N1 107.14(8) yes
Zr1 P1 C1 118.24(9) yes
Co1 P1 C1 114.92(9) yes
N1 P1 C1 106.26(12) yes
Zr1 P1 C4 133.56(9) yes
Co1 P1 C4 111.65(9) yes
N1 P1 C4 109.72(12) yes
C1 P1 C4 106.98(13) yes
Zr1 P2 Co1 58.328(18) yes
Zr1 P2 N2 48.13(8) yes
Co1 P2 N2 105.91(8) yes
Zr1 P2 C16 121.06(10) yes
Co1 P2 C16 115.82(11) yes
N2 P2 C16 107.91(13) yes
Zr1 P2 C19 132.56(9) yes
Co1 P2 C19 113.09(10) yes
N2 P2 C19 109.09(12) yes
C16 P2 C19 104.84(13) yes
Zr1 P3 N3 51.29(8) yes
Zr1 P3 C31 123.32(9) yes
N3 P3 C31 113.53(12) yes
Zr1 P3 C34 130.98(9) yes
N3 P3 C34 111.68(13) yes
C31 P3 C34 105.69(13) yes
P1 N1 Zr1 94.07(10) yes
P1 N1 C7 131.39(18) yes
Zr1 N1 C7 134.51(17) yes
P2 N2 Zr1 96.07(10) yes
P2 N2 C22 130.96(18) yes
Zr1 N2 C22 132.84(17) yes
P3 N3 Zr1 90.52(10) yes
P3 N3 C37 145.95(19) yes
Zr1 N3 C37 120.98(16) yes
P1 C1 C2 114.2(2) yes
P1 C1 C3 115.3(2) yes
C2 C1 C3 111.6(2) yes
P1 C1 H11 103.7 no
C2 C1 H11 104.2 no
C3 C1 H11 106.5 no
C1 C2 H21 108.4 no
C1 C2 H22 110.5 no
H21 C2 H22 108.4 no
C1 C2 H23 111.2 no
H21 C2 H23 108.1 no
H22 C2 H23 110.2 no
C1 C3 H31 110.3 no
C1 C3 H32 110.8 no
H31 C3 H32 109.0 no
C1 C3 H33 110.5 no
H31 C3 H33 108.3 no
H32 C3 H33 107.9 no
P1 C4 C5 111.98(19) yes
P1 C4 C6 112.9(2) yes
C5 C4 C6 107.9(2) yes
P1 C4 H41 107.2 no
C5 C4 H41 109.4 no
C6 C4 H41 107.3 no
C4 C5 H51 111.2 no
C4 C5 H52 109.3 no
H51 C5 H52 106.9 no
C4 C5 H53 113.2 no
H51 C5 H53 107.1 no
H52 C5 H53 109.0 no
C4 C6 H61 112.9 no
C4 C6 H62 110.2 no
H61 C6 H62 106.4 no
C4 C6 H63 111.3 no
H61 C6 H63 109.5 no
H62 C6 H63 106.2 no
N1 C7 C8 119.6(2) yes
N1 C7 C12 122.3(2) yes
C8 C7 C12 117.9(2) yes
C7 C8 C9 120.2(2) yes
C7 C8 C13 121.5(2) yes
C9 C8 C13 118.3(2) yes
C8 C9 C10 122.3(3) yes
C8 C9 H91 118.2 no
C10 C9 H91 119.6 no
C9 C10 C11 117.0(3) yes
C9 C10 C14 121.2(3) yes
C11 C10 C14 121.8(3) yes
C10 C11 C12 123.0(3) yes
C10 C11 H111 118.8 no
C12 C11 H111 118.2 no
C7 C12 C11 119.4(2) yes
C7 C12 C15 123.2(2) yes
C11 C12 C15 117.4(2) yes
C8 C13 H131 110.7 no
C8 C13 H132 109.8 no
H131 C13 H132 109.0 no
C8 C13 H133 110.0 no
H131 C13 H133 109.7 no
H132 C13 H133 107.6 no
C10 C14 H141 110.8 no
C10 C14 H142 109.9 no
H141 C14 H142 107.6 no
C10 C14 H143 110.3 no
H141 C14 H143 109.6 no
H142 C14 H143 108.6 no
C12 C15 H151 110.9 no
C12 C15 H152 109.7 no
H151 C15 H152 107.2 no
C12 C15 H153 111.0 no
H151 C15 H153 109.1 no
H152 C15 H153 108.9 no
P2 C16 C17 109.5(2) yes
P2 C16 C18 115.3(2) yes
C17 C16 C18 109.1(3) yes
P2 C16 H161 109.8 no
C17 C16 H161 108.5 no
C18 C16 H161 104.3 no
C16 C17 H171 111.1 no
C16 C17 H172 112.0 no
H171 C17 H172 107.2 no
C16 C17 H173 109.7 no
H171 C17 H173 108.0 no
H172 C17 H173 108.7 no
C16 C18 H181 111.4 no
C16 C18 H182 110.3 no
H181 C18 H182 110.9 no
C16 C18 H183 107.4 no
H181 C18 H183 108.7 no
H182 C18 H183 108.1 no
P2 C19 C20 114.6(2) yes
P2 C19 C21 114.1(2) yes
C20 C19 C21 110.5(2) yes
P2 C19 H191 103.5 no
C20 C19 H191 105.3 no
C21 C19 H191 107.9 no
C19 C20 H201 110.7 no
C19 C20 H202 111.2 no
H201 C20 H202 109.0 no
C19 C20 H203 108.8 no
H201 C20 H203 105.5 no
H202 C20 H203 111.6 no
C19 C21 H211 109.9 no
C19 C21 H212 109.0 no
H211 C21 H212 107.4 no
C19 C21 H213 112.9 no
H211 C21 H213 109.1 no
H212 C21 H213 108.4 no
N2 C22 C23 119.9(2) yes
N2 C22 C27 120.9(2) yes
C23 C22 C27 118.9(2) yes
C22 C23 C24 119.4(3) yes
C22 C23 C28 122.8(2) yes
C24 C23 C28 117.8(3) yes
C23 C24 C25 122.3(3) yes
C23 C24 H241 117.2 no
C25 C24 H241 120.5 no
C24 C25 C26 117.6(3) yes
C24 C25 C29 121.1(3) yes
C26 C25 C29 121.3(3) yes
C25 C26 C27 122.6(3) yes
C25 C26 H261 118.8 no
C27 C26 H261 118.6 no
C22 C27 C26 119.2(3) yes
C22 C27 C30 123.1(2) yes
C26 C27 C30 117.7(3) yes
C23 C28 H281 110.5 no
C23 C28 H282 110.6 no
H281 C28 H282 109.8 no
C23 C28 H283 112.3 no
H281 C28 H283 107.6 no
H282 C28 H283 105.9 no
C25 C29 H291 109.7 no
C25 C29 H292 111.4 no
H291 C29 H292 109.6 no
C25 C29 H293 109.0 no
H291 C29 H293 108.7 no
H292 C29 H293 108.4 no
C27 C30 H301 110.3 no
C27 C30 H302 111.2 no
H301 C30 H302 108.6 no
C27 C30 H303 109.0 no
H301 C30 H303 109.2 no
H302 C30 H303 108.5 no
P3 C31 C32 109.1(2) yes
P3 C31 C33 117.3(2) yes
C32 C31 C33 110.1(2) yes
P3 C31 H311 104.5 no
C32 C31 H311 106.4 no
C33 C31 H311 108.8 no
C31 C32 H321 111.3 no
C31 C32 H322 110.5 no
H321 C32 H322 105.8 no
C31 C32 H323 109.8 no
H321 C32 H323 109.8 no
H322 C32 H323 109.6 no
C31 C33 H331 108.3 no
C31 C33 H332 110.2 no
H331 C33 H332 109.5 no
C31 C33 H333 108.7 no
H331 C33 H333 110.8 no
H332 C33 H333 109.3 no
P3 C34 C35 108.6(2) yes
P3 C34 C36 111.1(2) yes
C35 C34 C36 112.0(3) yes
P3 C34 H341 107.9 no
C35 C34 H341 107.2 no
C36 C34 H341 109.9 no
C34 C35 H351 109.6 no
C34 C35 H352 111.2 no
H351 C35 H352 108.6 no
C34 C35 H353 108.0 no
H351 C35 H353 110.9 no
H352 C35 H353 108.5 no
C34 C36 H361 108.1 no
C34 C36 H362 110.7 no
H361 C36 H362 108.0 no
C34 C36 H363 111.2 no
H361 C36 H363 110.0 no
H362 C36 H363 108.7 no
N3 C37 C38 113.1(2) yes
N3 C37 C42 126.2(2) yes
C38 C37 C42 120.6(2) yes
C37 C38 C39 119.1(2) yes
C37 C38 C43 118.5(2) yes
C39 C38 C43 122.4(2) yes
C38 C39 C40 121.1(3) yes
C38 C39 H391 118.9 no
C40 C39 H391 119.9 no
C39 C40 C41 118.0(3) yes
C39 C40 C44 120.7(3) yes
C41 C40 C44 121.3(3) yes
C40 C41 C42 123.1(3) yes
C40 C41 H411 118.9 no
C42 C41 H411 118.0 no
C37 C42 C41 118.0(2) yes
C37 C42 C45 121.0(3) yes
C41 C42 C45 121.0(3) yes
Zr1 C43 C38 105.84(17) yes
Zr1 C43 Co1 65.70(8) yes
C38 C43 Co1 133.89(19) yes
Zr1 C43 H431 138.4(15) no
C38 C43 H431 108.9(9) no
Co1 C43 H431 73.8(18) no
Zr1 C43 H432 80(2) no
C38 C43 H432 108.8(9) no
Co1 C43 H432 113.4(12) no
H431 C43 H432 109(3) no
C40 C44 H441 110.9 no
C40 C44 H442 111.6 no
H441 C44 H442 109.6 no
C40 C44 H443 108.7 no
H441 C44 H443 107.5 no
H442 C44 H443 108.4 no
C42 C45 H451 109.2 no
C42 C45 H452 109.5 no
H451 C45 H452 110.2 no
C42 C45 H453 108.7 no
H451 C45 H453 109.4 no
H452 C45 H453 109.8 no

loop_
_geom_bond_atom_site_label_1
_geom_bond_atom_site_label_2
_geom_bond_distance
_geom_bond_publ_flag
I1 Co1 2.5647(4) yes
Zr1 Co1 2.5562(4) yes
Zr1 P1 2.8151(7) yes
Zr1 P2 2.8522(7) yes
Zr1 P3 2.6897(7) yes
Zr1 N1 2.135(2) yes
Zr1 N2 2.136(2) yes
Zr1 N3 2.099(2) yes
Zr1 C43 2.386(3) yes
Co1 P1 2.3279(8) yes
Co1 P2 2.2986(8) yes
Co1 C43 2.325(3) yes
P1 N1 1.690(2) yes
P1 C1 1.855(3) yes
P1 C4 1.860(3) yes
P2 N2 1.678(2) yes
P2 C16 1.848(3) yes
P2 C19 1.862(3) yes
P3 N3 1.663(2) yes
P3 C31 1.867(3) yes
P3 C34 1.850(3) yes
N1 C7 1.430(3) yes
N2 C22 1.439(3) yes
N3 C37 1.415(3) yes
C1 C2 1.545(4) yes
C1 C3 1.533(4) yes
C1 H11 0.975 no
C2 H21 0.973 no
C2 H22 0.956 no
C2 H23 0.960 no
C3 H31 0.970 no
C3 H32 0.949 no
C3 H33 0.956 no
C4 C5 1.523(4) yes
C4 C6 1.526(4) yes
C4 H41 0.978 no
C5 H51 0.938 no
C5 H52 0.968 no
C5 H53 0.951 no
C6 H61 0.976 no
C6 H62 0.957 no
C6 H63 0.930 no
C7 C8 1.413(4) yes
C7 C12 1.410(4) yes
C8 C9 1.391(4) yes
C8 C13 1.493(4) yes
C9 C10 1.394(4) yes
C9 H91 0.935 no
C10 C11 1.379(4) yes
C10 C14 1.504(4) yes
C11 C12 1.402(4) yes
C11 H111 0.937 no
C12 C15 1.505(4) yes
C13 H131 0.951 no
C13 H132 0.958 no
C13 H133 0.938 no
C14 H141 0.950 no
C14 H142 0.943 no
C14 H143 0.949 no
C15 H151 0.949 no
C15 H152 0.949 no
C15 H153 0.964 no
C16 C17 1.538(5) yes
C16 C18 1.517(5) yes
C16 H161 1.006 no
C17 H171 0.942 no
C17 H172 0.952 no
C17 H173 0.946 no
C18 H181 0.987 no
C18 H182 0.987 no
C18 H183 0.991 no
C19 C20 1.533(4) yes
C19 C21 1.537(4) yes
C19 H191 0.979 no
C20 H201 0.952 no
C20 H202 0.971 no
C20 H203 0.953 no
C21 H211 0.945 no
C21 H212 0.964 no
C21 H213 0.966 no
C22 C23 1.410(4) yes
C22 C27 1.411(4) yes
C23 C24 1.396(4) yes
C23 C28 1.505(4) yes
C24 C25 1.390(4) yes
C24 H241 0.936 no
C25 C26 1.380(5) yes
C25 C29 1.513(4) yes
C26 C27 1.396(4) yes
C26 H261 0.931 no
C27 C30 1.505(4) yes
C28 H281 0.972 no
C28 H282 0.962 no
C28 H283 0.951 no
C29 H291 0.943 no
C29 H292 0.930 no
C29 H293 0.924 no
C30 H301 0.960 no
C30 H302 0.960 no
C30 H303 0.947 no
C31 C32 1.520(4) yes
C31 C33 1.528(4) yes
C31 H311 0.987 no
C32 H321 0.957 no
C32 H322 0.956 no
C32 H323 0.974 no
C33 H331 0.960 no
C33 H332 0.952 no
C33 H333 0.962 no
C34 C35 1.529(5) yes
C34 C36 1.519(4) yes
C34 H341 0.964 no
C35 H351 0.939 no
C35 H352 0.938 no
C35 H353 0.938 no
C36 H361 0.961 no
C36 H362 0.972 no
C36 H363 0.970 no
C37 C38 1.415(4) yes
C37 C42 1.398(4) yes
C38 C39 1.397(4) yes
C38 C43 1.468(4) yes
C39 C40 1.395(4) yes
C39 H391 0.951 no
C40 C41 1.394(4) yes
C40 C44 1.510(4) yes
C41 C42 1.387(4) yes
C41 H411 0.941 no
C42 C45 1.500(4) yes
C43 H431 0.87(2) no
C43 H432 0.92(3) no
C44 H441 0.946 no
C44 H442 0.948 no
C44 H443 0.941 no
C45 H451 0.960 no
C45 H452 0.954 no
C45 H453 0.963 no
